data_4023516
loop_
_publ_author_name
'Ina Bolz'
'Chulsoon Moon'
'Volker Enkelmann'
'Gunther Brunklaus'
'Stefan Spange'

_publ_contact_author_address
;Max-Planck-Institute for Polymer Research 
Postfach 3148 
D_55021 Mainz 
Germany 
;
_publ_contact_author_email ve@mpip-mainz.mpg.de
_publ_contact_author_fax 'Int+6131 379100'
_publ_contact_author_name 'Volker Enkelmann'
_publ_contact_author_phone 'Int+6131 379133'
_publ_section_title
;
 Probing Molecular Recognition in the Solid-State by Use
 of an Enolizable Chromophoric Barbituric Acid
;
_journal_name_full 'Journal of Organic Chemistry'
_journal_page_first 4783
_journal_page_last 4793
_journal_paper_doi 10.1021/jo800598z
_journal_volume 73
_journal_year 2008
_chemical_formula_moiety 'C17 H21 N3 O6'
_chemical_formula_sum 'C17 H21 N3 O6'
_chemical_formula_weight 363.37
_space_group_IT_number 14
_symmetry_cell_setting monoclinic
_symmetry_space_group_name_Hall '-P 2ybc'
_symmetry_space_group_name_H-M 'P 1 21/c 1'
_atom_sites_solution_hydrogens geom
_atom_sites_solution_primary direct
_audit_creation_date 06-07-20
_audit_creation_method CRYSTALS_ver_12.39
_cell_angle_alpha 90
_cell_angle_beta 91.1138(12)
_cell_angle_gamma 90
_cell_formula_units_Z 4
_cell_length_a 11.3856(5)
_cell_length_b 7.8718(4)
_cell_length_c 19.8518(6)
_cell_measurement_reflns_used 0
_cell_measurement_temperature 120
_cell_measurement_theta_max 0
_cell_measurement_theta_min 0
_cell_volume 1778.88(13)
_computing_cell_refinement 'Denzo/Scalepack (Otwinowski & Minor, 1996)'
_computing_data_collection 'COLLECT (Nonius BV, 1997)'
_computing_data_reduction 'Denzo/Scalepack (Otwinowski & Minor, 1996)'
_computing_molecular_graphics 'CAMERON (Watkin et al 1996)'
_computing_publication_material 'CRYSTALS (Betteridge et al 2003)'
_computing_structure_refinement 'CRYSTALS (Betteridge et al 2003)'
_computing_structure_solution 'SHELXS 86 (Sheldrick, 1986)'
_diffrn_ambient_temperature 120
_diffrn_measured_fraction_theta_full 0.878
_diffrn_measured_fraction_theta_max 0.838
_diffrn_measurement_device_type 'Nonius Kappa CCD'
_diffrn_measurement_method '\f & \w scans'
_diffrn_radiation_monochromator graphite
_diffrn_radiation_type 'Mo K\a'
_diffrn_radiation_wavelength 0.71073
_diffrn_reflns_av_R_equivalents 0.089
_diffrn_reflns_limit_h_max 14
_diffrn_reflns_limit_h_min -14
_diffrn_reflns_limit_k_max 10
_diffrn_reflns_limit_k_min 0
_diffrn_reflns_limit_l_max 25
_diffrn_reflns_limit_l_min 0
_diffrn_reflns_number 23126
_diffrn_reflns_theta_full 25.021
_diffrn_reflns_theta_max 27.496
_diffrn_reflns_theta_min 4.093
_diffrn_standards_number 0
_exptl_absorpt_coefficient_mu 0.104
_exptl_absorpt_correction_T_max 0.99
_exptl_absorpt_correction_T_min 0.90
_exptl_absorpt_correction_type multi-scan
_exptl_absorpt_process_details 'SORTAV (Blessing)'
_exptl_crystal_colour colourless
_exptl_crystal_density_diffrn 1.357
_exptl_crystal_description needle
_exptl_crystal_F_000 768
_exptl_crystal_size_max 0.39
_exptl_crystal_size_mid 0.21
_exptl_crystal_size_min 0.09
_refine_diff_density_max 0.48
_refine_diff_density_min -0.50
_refine_ls_extinction_method None
_refine_ls_goodness_of_fit_ref 0.9699
_refine_ls_hydrogen_treatment constr
_refine_ls_matrix_type full
_refine_ls_number_parameters 235
_refine_ls_number_reflns 2620
_refine_ls_number_restraints 0
_refine_ls_R_factor_all 0.0659
_refine_ls_R_factor_gt 0.0650
_refine_ls_shift/su_max 0.018667
_refine_ls_structure_factor_coef F
_refine_ls_weighting_details
;
 Method, part 1, Chebychev polynomial, (Watkin, 1994, Prince, 1982) 
 [weight] = 1.0/[A~0~*T~0~(x)+A~1~*T~1~(x) ... +A~n-1~]*T~n-1~(x)] 
 where A~i~ are the Chebychev coefficients listed below and x= Fcalc/Fmax 
 Method = Robust Weighting (Prince, 1982) 
 W = [weight] * [1-(deltaF/6*sigmaF)^2^]^2^ 
 A~i~ are: 
 1.52 0.386 0.500 
;
_refine_ls_weighting_scheme calc
_refine_ls_wR_factor_all 0.0558
_refine_ls_wR_factor_gt 0.0554
_refine_ls_wR_factor_ref 0.0554
_reflns_limit_h_max 14
_reflns_limit_h_min -14
_reflns_limit_k_max 10
_reflns_limit_k_min 0
_reflns_limit_l_max 25
_reflns_limit_l_min 0
_reflns_number_gt 2620
_reflns_number_total 3994
_reflns_threshold_expression I>2.00u(I)
_cod_data_source_file jo800598z-File005.cif
_cod_data_source_block d_nmr1/aceton
_cod_depositor_comments
;
The following automatic conversions were performed:
'_symmetry_cell_setting' value 'Monoclinic' changed to 'monoclinic'
according to '/home/saulius/struct/CIF-dictionaries/cif_core.dic'
dictionary named 'cif_core.dic' version 2.4.1 from 2010-06-29.

Automatic conversion script
Id: cif_fix_enum 1527 2010-12-29 10:47:43Z saulius 
;
_cod_original_sg_symbol_H-M 'P 1 21/c 1 '
_cod_database_code 4023516

loop_
_symmetry_equiv_pos_as_xyz
x,y,z
-x,-y,-z
-x,y+1/2,-z+1/2
x,-y+1/2,z+1/2

loop_
_atom_site_label
_atom_site_type_symbol
_atom_site_fract_x
_atom_site_fract_y
_atom_site_fract_z
_atom_site_U_iso_or_equiv
_atom_site_occupancy
_atom_site_adp_type
_atom_site_refinement_flags_posn
_atom_site_refinement_flags_adp
_atom_site_refinement_flags_occupancy
_atom_site_disorder_assembly
_atom_site_disorder_group
_atom_site_attached_hydrogens
O1 O 0.62997(15) 0.6142(2) 0.01258(8) 0.0250 1.0000 Uani . . . . . .
O2 O 0.35487(14) 0.4705(2) 0.16165(7) 0.0203 1.0000 Uani . . . . . .
O3 O 0.68281(14) 0.81404(19) 0.22623(7) 0.0204 1.0000 Uani . . . . . .
O4 O 0.19752(18) 0.7102(3) 0.46304(10) 0.0413 1.0000 Uani . . . . . .
O5 O 0.36453(19) 0.6530(2) 0.51319(9) 0.0385 1.0000 Uani . . . . . .
O31 O 0.8317(2) 0.4867(3) 0.28814(11) 0.0503 1.0000 Uani . . . . . .
N1 N 0.49203(16) 0.5525(2) 0.08998(8) 0.0163 1.0000 Uani . . . . . .
N2 N 0.65827(16) 0.7099(2) 0.12031(8) 0.0152 1.0000 Uani . . . . . .
N3 N 0.3033(2) 0.6836(3) 0.46268(10) 0.0292 1.0000 Uani . . . . . .
C1 C 0.5951(2) 0.6257(3) 0.07081(10) 0.0184 1.0000 Uani . . . . . .
C2 C 0.45333(19) 0.5581(3) 0.15467(10) 0.0168 1.0000 Uani . . . . . .
C3 C 0.51331(19) 0.6472(3) 0.20358(10) 0.0162 1.0000 Uani . . . . . .
C4 C 0.62122(19) 0.7291(3) 0.18691(10) 0.0158 1.0000 Uani . . . . . .
C5 C 0.4640(2) 0.6623(3) 0.27246(10) 0.0181 1.0000 Uani . . . . . .
C6 C 0.52484(19) 0.6050(3) 0.32913(10) 0.0183 1.0000 Uani . . . . . .
C7 C 0.4742(2) 0.6146(3) 0.39245(11) 0.0213 1.0000 Uani . . . . . .
C8 C 0.3630(2) 0.6812(3) 0.39589(10) 0.0205 1.0000 Uani . . . . . .
C9 C 0.2999(2) 0.7419(3) 0.34129(11) 0.0200 1.0000 Uani . . . . . .
C10 C 0.3520(2) 0.7347(3) 0.27884(11) 0.0196 1.0000 Uani . . . . . .
C11 C 0.77199(19) 0.7825(3) 0.10088(11) 0.0181 1.0000 Uani . . . . . .
C12 C 0.8704(2) 0.6541(3) 0.10561(12) 0.0230 1.0000 Uani . . . . . .
C13 C 0.9902(2) 0.7362(4) 0.08989(14) 0.0330 1.0000 Uani . . . . . .
C14 C 1.0927(3) 0.6171(5) 0.09778(19) 0.0561 1.0000 Uani . . . . . .
C31 C 0.9644(3) 0.7158(5) 0.2966(2) 0.0614 1.0000 Uani . . . . . .
C32 C 0.8735(2) 0.6005(3) 0.32406(15) 0.0352 1.0000 Uani . . . . . .
C33 C 0.8322(3) 0.6297(4) 0.39514(16) 0.0435 1.0000 Uani . . . . . .
H1 H 0.4456 0.5026 0.0549 0.0500 1.0000 Uiso R . . . . .
H2 H 0.3408 0.4131 0.2028 0.0318 1.0000 Uiso R . . . . .
H61 H 0.6014 0.5591 0.3242 0.0175 1.0000 Uiso R . . . . .
H71 H 0.5153 0.5778 0.4319 0.0188 1.0000 Uiso R . . . . .
H91 H 0.2240 0.7895 0.3469 0.0181 1.0000 Uiso R . . . . .
H101 H 0.3111 0.7753 0.2399 0.0180 1.0000 Uiso R . . . . .
H111 H 0.7906 0.8748 0.1300 0.0173 1.0000 Uiso R . . . . .
H112 H 0.7658 0.8223 0.0558 0.0173 1.0000 Uiso R . . . . .
H121 H 0.8743 0.6091 0.1500 0.0225 1.0000 Uiso R . . . . .
H122 H 0.8550 0.5649 0.0744 0.0225 1.0000 Uiso R . . . . .
H131 H 1.0016 0.8309 0.1190 0.0349 1.0000 Uiso R . . . . .
H132 H 0.9871 0.7741 0.0445 0.0349 1.0000 Uiso R . . . . .
H141 H 1.1634 0.6745 0.0872 0.0521 1.0000 Uiso R . . . . .
H142 H 1.0969 0.5791 0.1432 0.0521 1.0000 Uiso R . . . . .
H143 H 1.0824 0.5223 0.0686 0.0521 1.0000 Uiso R . . . . .
H311 H 0.9888 0.7972 0.3293 0.0616 1.0000 Uiso R . . . . .
H312 H 1.0297 0.6485 0.2841 0.0616 1.0000 Uiso R . . . . .
H313 H 0.9333 0.7726 0.2579 0.0616 1.0000 Uiso R . . . . .
H331 H 0.8743 0.7220 0.4148 0.0434 1.0000 Uiso R . . . . .
H332 H 0.8457 0.5301 0.4212 0.0434 1.0000 Uiso R . . . . .
H333 H 0.7506 0.6551 0.3941 0.0434 1.0000 Uiso R . . . . .

loop_
_atom_site_aniso_label
_atom_site_aniso_U_11
_atom_site_aniso_U_22
_atom_site_aniso_U_33
_atom_site_aniso_U_23
_atom_site_aniso_U_13
_atom_site_aniso_U_12
O1 0.0288(9) 0.0319(9) 0.0144(7) -0.0040(7) 0.0017(6) -0.0071(8)
O2 0.0267(8) 0.0193(7) 0.0148(7) 0.0004(6) 0.0005(6) -0.0049(7)
O3 0.0276(8) 0.0157(7) 0.0179(7) -0.0058(6) 0.0022(6) -0.0032(7)
O4 0.0394(11) 0.0461(12) 0.0390(11) -0.0014(9) 0.0185(9) 0.0013(10)
O5 0.0583(13) 0.0379(11) 0.0196(9) -0.0017(8) 0.0111(8) -0.0036(10)
O31 0.0606(15) 0.0380(12) 0.0517(13) -0.0031(10) -0.0139(11) -0.0125(11)
N1 0.0245(9) 0.0130(8) 0.0115(8) 0.0016(6) 0.0008(7) -0.0017(7)
N2 0.0185(9) 0.0102(8) 0.0169(8) 0.0009(6) 0.0003(7) -0.0010(7)
N3 0.0459(14) 0.0162(9) 0.0260(11) -0.0051(8) 0.0147(10) -0.0095(10)
C1 0.0242(11) 0.0172(10) 0.0139(9) -0.0019(8) 0.0007(8) 0.0005(9)
C2 0.0213(11) 0.0125(9) 0.0165(10) 0.0052(8) -0.0025(8) 0.0009(8)
C3 0.0201(10) 0.0126(9) 0.0161(10) 0.0001(8) 0.0013(8) 0.0033(8)
C4 0.0243(11) 0.0106(9) 0.0125(9) -0.0032(7) 0.0033(8) 0.0052(9)
C5 0.0273(11) 0.0128(9) 0.0143(10) -0.0013(8) 0.0056(8) -0.0020(9)
C6 0.0194(10) 0.0175(10) 0.0180(10) -0.0013(8) 0.0033(8) -0.0009(9)
C7 0.0297(12) 0.0186(10) 0.0159(10) 0.0012(8) 0.0022(9) -0.0053(10)
C8 0.0322(12) 0.0164(10) 0.0131(9) -0.0030(8) 0.0076(8) -0.0076(10)
C9 0.0237(11) 0.0117(9) 0.0246(11) -0.0028(8) 0.0057(9) -0.0006(9)
C10 0.0276(12) 0.0134(9) 0.0180(10) 0.0014(8) 0.0033(9) 0.0001(9)
C11 0.0241(11) 0.0148(9) 0.0155(9) -0.0039(8) 0.0030(8) -0.0009(9)
C12 0.0238(11) 0.0216(11) 0.0239(11) 0.0009(9) 0.0030(9) -0.0011(10)
C13 0.0269(13) 0.0360(14) 0.0361(14) 0.0096(12) 0.0016(10) 0.0000(12)
C14 0.0273(14) 0.075(2) 0.067(2) 0.038(2) 0.0192(14) 0.0114(16)
C31 0.050(2) 0.069(2) 0.066(2) -0.0214(19) 0.0108(17) -0.0253(19)
C32 0.0328(13) 0.0273(13) 0.0451(16) 0.0019(12) -0.0118(12) 0.0052(12)
C33 0.0432(17) 0.0350(15) 0.0520(18) 0.0016(14) -0.0071(14) 0.0076(14)

loop_
_atom_type_symbol
_atom_type_scat_dispersion_real
_atom_type_scat_dispersion_imag
_atom_type_scat_Cromer_Mann_a1
_atom_type_scat_Cromer_Mann_b1
_atom_type_scat_Cromer_Mann_a2
_atom_type_scat_Cromer_Mann_b2
_atom_type_scat_Cromer_Mann_a3
_atom_type_scat_Cromer_Mann_b3
_atom_type_scat_Cromer_Mann_a4
_atom_type_scat_Cromer_Mann_b4
_atom_type_scat_Cromer_Mann_c
_atom_type_scat_source
C 0.0033 0.0016 2.3100 20.8439 1.0200 10.2075 1.5886 0.5687 0.8650 51.6512 0.2156 'International Tables Vol C 4.2.6.8 and 6.1.1.4'
H 0.0000 0.0000 0.4930 10.5109 0.3229 26.1257 0.1402 3.1424 0.0408 57.7998 0.0030 'International Tables Vol C 4.2.6.8 and 6.1.1.4'
O 0.0106 0.0060 3.0485 13.2771 2.2868 5.7011 1.5463 0.3239 0.8670 32.9089 0.2508 'International Tables Vol C 4.2.6.8 and 6.1.1.4'
N 0.0061 0.0033 12.2126 0.0057 3.1322 9.8933 2.0125 28.9975 1.1663 0.5826 -11.5290 'International Tables Vol C 4.2.6.8 and 6.1.1.4'

loop_
_geom_angle_atom_site_label_1
_geom_angle_site_symmetry_1
_geom_angle_atom_site_label_2
_geom_angle_site_symmetry_2
_geom_angle_atom_site_label_3
_geom_angle_site_symmetry_3
_geom_angle
_geom_angle_publ_flag
C2 . O2 . H2 . 119.636 no
C1 . N1 . C2 . 122.82(18) yes
C1 . N1 . H1 . 115.945 no
C2 . N1 . H1 . 121.131 no
C1 . N2 . C4 . 124.17(18) yes
C1 . N2 . C11 . 116.71(17) yes
C4 . N2 . C11 . 119.11(17) yes
O5 . N3 . O4 . 124.7(2) yes
O5 . N3 . C8 . 117.2(2) yes
O4 . N3 . C8 . 118.0(2) yes
N2 . C1 . N1 . 116.32(17) yes
N2 . C1 . O1 . 122.1(2) yes
N1 . C1 . O1 . 121.60(19) yes
N1 . C2 . O2 . 111.73(18) yes
N1 . C2 . C3 . 121.2(2) yes
O2 . C2 . C3 . 127.11(19) yes
C2 . C3 . C4 . 119.01(19) yes
C2 . C3 . C5 . 119.93(19) yes
C4 . C3 . C5 . 121.03(19) yes
C3 . C4 . N2 . 116.38(18) yes
C3 . C4 . O3 . 125.21(18) yes
N2 . C4 . O3 . 118.42(19) yes
C3 . C5 . C6 . 121.8(2) yes
C3 . C5 . C10 . 118.25(19) yes
C6 . C5 . C10 . 119.97(19) yes
C5 . C6 . C7 . 120.3(2) yes
C5 . C6 . H61 . 119.031 no
C7 . C6 . H61 . 120.630 no
C6 . C7 . C8 . 117.6(2) yes
C6 . C7 . H71 . 121.412 no
C8 . C7 . H71 . 120.999 no
N3 . C8 . C7 . 118.8(2) yes
N3 . C8 . C9 . 117.0(2) yes
C7 . C8 . C9 . 124.18(19) yes
C8 . C9 . C10 . 117.7(2) yes
C8 . C9 . H91 . 120.449 no
C10 . C9 . H91 . 121.867 no
C5 . C10 . C9 . 120.2(2) yes
C5 . C10 . H101 . 119.719 no
C9 . C10 . H101 . 120.059 no
N2 . C11 . C12 . 112.27(17) yes
N2 . C11 . H111 . 108.911 no
C12 . C11 . H111 . 108.496 no
N2 . C11 . H112 . 108.947 no
C12 . C11 . H112 . 108.721 no
H111 . C11 . H112 . 109.466 no
C11 . C12 . C13 . 111.34(19) yes
C11 . C12 . H121 . 109.150 no
C13 . C12 . H121 . 108.553 no
C11 . C12 . H122 . 109.034 no
C13 . C12 . H122 . 109.272 no
H121 . C12 . H122 . 109.467 no
C12 . C13 . C14 . 113.8(2) yes
C12 . C13 . H131 . 108.365 no
C14 . C13 . H131 . 109.251 no
C12 . C13 . H132 . 107.829 no
C14 . C13 . H132 . 108.029 no
H131 . C13 . H132 . 109.468 no
C13 . C14 . H141 . 109.823 no
C13 . C14 . H142 . 108.674 no
H141 . C14 . H142 . 109.476 no
C13 . C14 . H143 . 109.900 no
H141 . C14 . H143 . 109.475 no
H142 . C14 . H143 . 109.477 no
C32 . C31 . H311 . 110.958 no
C32 . C31 . H312 . 107.994 no
H311 . C31 . H312 . 109.478 no
C32 . C31 . H313 . 109.434 no
H311 . C31 . H313 . 109.476 no
H312 . C31 . H313 . 109.475 no
C31 . C32 . O31 . 119.6(3) yes
C31 . C32 . C33 . 118.7(3) yes
O31 . C32 . C33 . 121.7(3) yes
C32 . C33 . H331 . 109.579 no
C32 . C33 . H332 . 109.398 no
H331 . C33 . H332 . 109.475 no
C32 . C33 . H333 . 109.425 no
H331 . C33 . H333 . 109.475 no
H332 . C33 . H333 . 109.475 no

loop_
_geom_bond_atom_site_label_1
_geom_bond_site_symmetry_1
_geom_bond_atom_site_label_2
_geom_bond_site_symmetry_2
_geom_bond_distance
_geom_bond_publ_flag
O1 . C1 . 1.233(3) yes
O2 . C2 . 1.325(3) yes
O2 . H2 . 0.950 no
O3 . C4 . 1.236(3) yes
O4 . N3 . 1.223(3) yes
O5 . N3 . 1.234(3) yes
O31 . C32 . 1.235(3) yes
N1 . C1 . 1.368(3) yes
N1 . C2 . 1.366(3) yes
N1 . H1 . 0.951 no
N2 . C1 . 1.377(3) yes
N2 . C4 . 1.404(3) yes
N2 . C11 . 1.473(3) yes
N3 . C8 . 1.502(3) yes
C2 . C3 . 1.370(3) yes
C3 . C4 . 1.432(3) yes
C3 . C5 . 1.493(3) yes
C5 . C6 . 1.385(3) yes
C5 . C10 . 1.404(3) yes
C6 . C7 . 1.395(3) yes
C6 . H61 . 0.950 no
C7 . C8 . 1.374(3) yes
C7 . H71 . 0.950 no
C8 . C9 . 1.375(3) yes
C9 . C10 . 1.386(3) yes
C9 . H91 . 0.950 no
C10 . H101 . 0.950 no
C11 . C12 . 1.511(3) yes
C11 . H111 . 0.950 no
C11 . H112 . 0.950 no
C12 . C13 . 1.547(3) yes
C12 . H121 . 0.950 no
C12 . H122 . 0.950 no
C13 . C14 . 1.503(4) yes
C13 . H131 . 0.950 no
C13 . H132 . 0.950 no
C14 . H141 . 0.950 no
C14 . H142 . 0.950 no
C14 . H143 . 0.950 no
C31 . C32 . 1.488(4) yes
C31 . H311 . 0.950 no
C31 . H312 . 0.950 no
C31 . H313 . 0.950 no
C32 . C33 . 1.513(4) yes
C33 . H331 . 0.950 no
C33 . H332 . 0.950 no
C33 . H333 . 0.950 no
